data_7014657
loop_
_publ_author_name
'Min, Junhui'
'Zhang, Qisheng'
'Sun, Wei'
'Cheng, Yanxiang'
'Wang, Lixiang'

_publ_section_title
;
 Neutral copper(I) phosphorescent complexes from their ionic
 counterparts with 2-(2'-quinolyl)benzimidazole and phosphine mixed
 ligands.
;
_journal_issue 3
_journal_name_full 'Dalton transactions (Cambridge, England : 2003)'
_journal_page_first 686
_journal_page_last 693
_journal_paper_doi 10.1039/c0dt01031f
_journal_volume 40
_journal_year 2011
_chemical_formula_sum 'C53 H42 Cu N3 O2 P2'
_chemical_formula_weight 878.38
_chemical_name_systematic
;
?
;
_space_group_IT_number 82
_symmetry_cell_setting tetragonal
_symmetry_space_group_name_Hall 'I -4'
_symmetry_space_group_name_H-M 'I -4'
_atom_sites_solution_hydrogens geom
_atom_sites_solution_primary direct
_atom_sites_solution_secondary difmap
_audit_creation_method SHELXL-97
_cell_angle_alpha 90.00
_cell_angle_beta 90.00
_cell_angle_gamma 90.00
_cell_formula_units_Z 8
_cell_length_a 27.5890(7)
_cell_length_b 27.5890(7)
_cell_length_c 13.7636(6)
_cell_measurement_temperature 186(2)
_cell_volume 10476.2(6)
_computing_cell_refinement 'Bruker SMART'
_computing_data_collection 'Bruker SMART'
_computing_data_reduction 'Bruker SAINT'
_computing_molecular_graphics 'Bruker SHELXTL'
_computing_publication_material 'Bruker SHELXTL'
_computing_structure_refinement 'SHELXL-97 (Sheldrick, 1997)'
_computing_structure_solution 'SHELXS-97 (Sheldrick, 1990)'
_diffrn_ambient_temperature 186(2)
_diffrn_measured_fraction_theta_full 0.997
_diffrn_measured_fraction_theta_max 0.997
_diffrn_measurement_device_type 'CCD area detector'
_diffrn_measurement_method 'phi and omega scans'
_diffrn_radiation_monochromator graphite
_diffrn_radiation_source 'fine-focus sealed tube'
_diffrn_radiation_type MoK\a
_diffrn_radiation_wavelength 0.71073
_diffrn_reflns_av_R_equivalents 0.0655
_diffrn_reflns_av_sigmaI/netI 0.0813
_diffrn_reflns_limit_h_max 33
_diffrn_reflns_limit_h_min -34
_diffrn_reflns_limit_k_max 25
_diffrn_reflns_limit_k_min -34
_diffrn_reflns_limit_l_max 16
_diffrn_reflns_limit_l_min -16
_diffrn_reflns_number 31391
_diffrn_reflns_theta_full 26.03
_diffrn_reflns_theta_max 26.03
_diffrn_reflns_theta_min 1.65
_exptl_absorpt_coefficient_mu 0.516
_exptl_absorpt_correction_T_max 0.9369
_exptl_absorpt_correction_T_min 0.8702
_exptl_absorpt_correction_type multi-scan
_exptl_crystal_colour orange
_exptl_crystal_density_diffrn 1.114
_exptl_crystal_density_method 'not measured'
_exptl_crystal_description block
_exptl_crystal_F_000 3648
_exptl_crystal_size_max 0.28
_exptl_crystal_size_mid 0.13
_exptl_crystal_size_min 0.13
_refine_diff_density_max 0.945
_refine_diff_density_min -0.446
_refine_diff_density_rms 0.113
_refine_ls_abs_structure_details 'Flack H D (1983), Acta Cryst. A39, 876-881'
_refine_ls_abs_structure_Flack 0.012(17)
_refine_ls_extinction_method none
_refine_ls_goodness_of_fit_ref 1.059
_refine_ls_hydrogen_treatment constr
_refine_ls_matrix_type full
_refine_ls_number_parameters 551
_refine_ls_number_reflns 10291
_refine_ls_number_restraints 0
_refine_ls_restrained_S_all 1.059
_refine_ls_R_factor_all 0.0898
_refine_ls_R_factor_gt 0.0684
_refine_ls_shift/su_max 0.001
_refine_ls_shift/su_mean 0.000
_refine_ls_structure_factor_coef Fsqd
_refine_ls_weighting_details 'calc w=1/[\s^2^(Fo^2^)+(0.1112P)^2^+0.0000P] where P=(Fo^2^+2Fc^2^)/3'
_refine_ls_weighting_scheme calc
_refine_ls_wR_factor_gt 0.1780
_refine_ls_wR_factor_ref 0.1919
_reflns_number_gt 7986
_reflns_number_total 10291
_reflns_threshold_expression >2sigma(I)
_cod_data_source_file C0DT01031F.TXT
_cod_data_source_block q022
_cod_depositor_comments
;
The following automatic conversions were performed:
'_symmetry_cell_setting' value 'Tetragonal' changed to 'tetragonal'
according to '/home/saulius/struct/CIF-dictionaries/cif_core.dic'
dictionary named 'cif_core.dic' version 2.4.1 from
2010-06-29.

'_exptl_absorpt_correction_type' value 'Multi-scan' changed
to 'multi-scan' according to
'/home/saulius/struct/CIF-dictionaries/cif_core.dic' dictionary named
'cif_core.dic' version 2.4.1 from 2010-06-29.

Automatic conversion script
Id: cif_fix_enum 1555 2011-01-17 13:19:09Z saulius 
;
_cod_original_sg_symbol_H-M I-4
_cod_database_code 7014657

loop_
_symmetry_equiv_pos_as_xyz
'x, y, z'
'-x, -y, z'
'y, -x, -z'
'-y, x, -z'
'x+1/2, y+1/2, z+1/2'
'-x+1/2, -y+1/2, z+1/2'
'y+1/2, -x+1/2, -z+1/2'
'-y+1/2, x+1/2, -z+1/2'

loop_
_atom_site_label
_atom_site_type_symbol
_atom_site_fract_x
_atom_site_fract_y
_atom_site_fract_z
_atom_site_U_iso_or_equiv
_atom_site_adp_type
_atom_site_occupancy
_atom_site_symmetry_multiplicity
_atom_site_calc_flag
_atom_site_refinement_flags
_atom_site_disorder_assembly
_atom_site_disorder_group
Cu Cu 0.67137(2) 0.61895(2) 0.17903(5) 0.03082(18) Uani 1 1 d . . .
N1 N 0.67742(18) 0.63857(17) 0.0361(3) 0.0355(11) Uani 1 1 d . . .
N2 N 0.72661(16) 0.57161(17) 0.1377(3) 0.0356(11) Uani 1 1 d . . .
N3 N 0.7167(2) 0.6202(2) -0.1066(4) 0.0492(14) Uani 1 1 d . . .
O1 O 0.66736(14) 0.61081(13) 0.4108(2) 0.0331(8) Uani 1 1 d . . .
P1 P 0.60377(5) 0.59055(5) 0.24587(10) 0.0290(3) Uani 1 1 d . . .
P2 P 0.71176(5) 0.67775(5) 0.26180(10) 0.0309(3) Uani 1 1 d . . .
C1 C 0.6597(2) 0.6706(2) -0.0369(4) 0.0389(14) Uani 1 1 d . . .
C2 C 0.6270(3) 0.7082(3) -0.0340(5) 0.0523(17) Uani 1 1 d . . .
H2 H 0.6116 0.7170 0.0234 0.052 Uiso 1 1 calc R . .
C3 C 0.6182(3) 0.7318(3) -0.1197(5) 0.0540(18) Uani 1 1 d . . .
H3 H 0.5960 0.7572 -0.1198 0.054 Uiso 1 1 calc R . .
C4 C 0.6403(3) 0.7199(3) -0.2045(5) 0.0572(19) Uani 1 1 d . . .
H4 H 0.6324 0.7368 -0.2607 0.057 Uiso 1 1 calc R . .
C5 C 0.6744(3) 0.6831(3) -0.2094(5) 0.059(2) Uani 1 1 d . . .
H5 H 0.6903 0.6755 -0.2670 0.059 Uiso 1 1 calc R . .
C6 C 0.6836(2) 0.6581(3) -0.1238(4) 0.0470(16) Uani 1 1 d . . .
C7 C 0.7110(2) 0.6118(2) -0.0100(4) 0.0383(14) Uani 1 1 d . . .
C8 C 0.7387(2) 0.5771(2) 0.0442(4) 0.0399(14) Uani 1 1 d . . .
C9 C 0.7786(3) 0.5523(3) 0.0019(6) 0.066(2) Uani 1 1 d . . .
H9 H 0.7864 0.5568 -0.0632 0.066 Uiso 1 1 calc R . .
C10 C 0.8049(3) 0.5219(3) 0.0585(6) 0.069(2) Uani 1 1 d . . .
H10 H 0.8306 0.5049 0.0312 0.069 Uiso 1 1 calc R . .
C11 C 0.7941(2) 0.5153(3) 0.1577(6) 0.0571(19) Uani 1 1 d . . .
C12 C 0.8223(3) 0.4867(3) 0.2219(6) 0.070(2) Uani 1 1 d . . .
H12 H 0.8492 0.4703 0.1979 0.070 Uiso 1 1 calc R . .
C13 C 0.8112(3) 0.4828(3) 0.3157(8) 0.077(2) Uani 1 1 d . . .
H13 H 0.8298 0.4635 0.3565 0.077 Uiso 1 1 calc R . .
C14 C 0.7696(3) 0.5091(3) 0.3536(6) 0.061(2) Uani 1 1 d . . .
H14 H 0.7618 0.5071 0.4193 0.061 Uiso 1 1 calc R . .
C15 C 0.7420(2) 0.5366(2) 0.2931(5) 0.0439(15) Uani 1 1 d . . .
H15 H 0.7151 0.5527 0.3174 0.044 Uiso 1 1 calc R . .
C16 C 0.7537(2) 0.5408(2) 0.1952(5) 0.0393(14) Uani 1 1 d . . .
C17 C 0.6009(2) 0.5257(2) 0.2799(4) 0.0347(13) Uani 1 1 d . . .
C18 C 0.5709(2) 0.5093(2) 0.3534(4) 0.0426(14) Uani 1 1 d . . .
H18 H 0.5532 0.5311 0.3909 0.043 Uiso 1 1 calc R . .
C19 C 0.5674(3) 0.4592(3) 0.3708(5) 0.0588(19) Uani 1 1 d . . .
H19 H 0.5484 0.4478 0.4216 0.059 Uiso 1 1 calc R . .
C20 C 0.5918(3) 0.4272(2) 0.3136(6) 0.0610(19) Uani 1 1 d . . .
H20 H 0.5882 0.3940 0.3230 0.061 Uiso 1 1 calc R . .
C21 C 0.6222(3) 0.4446(2) 0.2407(6) 0.0573(18) Uani 1 1 d . . .
H21 H 0.6397 0.4229 0.2028 0.057 Uiso 1 1 calc R . .
C22 C 0.6266(2) 0.4938(2) 0.2244(5) 0.0415(14) Uani 1 1 d . . .
H22 H 0.6469 0.5051 0.1756 0.041 Uiso 1 1 calc R . .
C23 C 0.55010(19) 0.59812(18) 0.1683(4) 0.0301(11) Uani 1 1 d . . .
C24 C 0.5148(2) 0.5653(3) 0.1577(5) 0.0511(17) Uani 1 1 d . . .
H24 H 0.5160 0.5369 0.1940 0.051 Uiso 1 1 calc R . .
C25 C 0.4761(3) 0.5726(3) 0.0932(5) 0.0573(19) Uani 1 1 d . . .
H25 H 0.4518 0.5494 0.0876 0.057 Uiso 1 1 calc R . .
C26 C 0.4740(2) 0.6139(2) 0.0387(5) 0.0467(16) Uani 1 1 d . . .
H26 H 0.4481 0.6195 -0.0032 0.047 Uiso 1 1 calc R . .
C27 C 0.5106(3) 0.6466(3) 0.0474(7) 0.078(3) Uani 1 1 d . . .
H27 H 0.5099 0.6749 0.0106 0.078 Uiso 1 1 calc R . .
C28 C 0.5484(3) 0.6384(3) 0.1095(6) 0.066(2) Uani 1 1 d . . .
H28 H 0.5737 0.6607 0.1121 0.066 Uiso 1 1 calc R . .
C29 C 0.5875(2) 0.6226(2) 0.3579(4) 0.0341(12) Uani 1 1 d . . .
C30 C 0.5406(2) 0.6403(2) 0.3766(4) 0.0424(14) Uani 1 1 d . . .
H30 H 0.5155 0.6325 0.3345 0.042 Uiso 1 1 calc R . .
C31 C 0.5314(3) 0.6689(3) 0.4559(5) 0.0560(18) Uani 1 1 d . . .
H31 H 0.5002 0.6805 0.4667 0.056 Uiso 1 1 calc R . .
C32 C 0.5682(2) 0.6807(3) 0.5198(5) 0.0492(16) Uani 1 1 d . . .
H32 H 0.5619 0.7003 0.5733 0.049 Uiso 1 1 calc R . .
C33 C 0.6145(2) 0.6632(2) 0.5040(4) 0.0410(14) Uani 1 1 d . . .
H33 H 0.6397 0.6715 0.5457 0.041 Uiso 1 1 calc R . .
C34 C 0.6227(2) 0.6335(2) 0.4257(4) 0.0336(13) Uani 1 1 d . . .
C35 C 0.7093(2) 0.6343(2) 0.4458(4) 0.0346(13) Uani 1 1 d . . .
C36 C 0.7267(2) 0.6213(2) 0.5365(4) 0.0441(15) Uani 1 1 d . . .
H36 H 0.7100 0.5992 0.5751 0.044 Uiso 1 1 calc R . .
C37 C 0.7696(2) 0.6420(3) 0.5682(5) 0.0508(17) Uani 1 1 d . . .
H37 H 0.7820 0.6333 0.6286 0.051 Uiso 1 1 calc R . .
C38 C 0.7940(2) 0.6751(2) 0.5124(5) 0.0457(15) Uani 1 1 d . . .
H38 H 0.8220 0.6898 0.5356 0.046 Uiso 1 1 calc R . .
C39 C 0.7762(2) 0.6862(2) 0.4203(4) 0.0415(14) Uani 1 1 d . . .
H39 H 0.7933 0.7079 0.3814 0.042 Uiso 1 1 calc R . .
C40 C 0.7341(2) 0.6661(2) 0.3855(4) 0.0317(12) Uani 1 1 d . . .
C41 C 0.76687(19) 0.68949(19) 0.1938(4) 0.0313(12) Uani 1 1 d . . .
C42 C 0.7679(2) 0.7247(2) 0.1215(4) 0.0413(14) Uani 1 1 d . . .
H42 H 0.7419 0.7460 0.1142 0.041 Uiso 1 1 calc R . .
C43 C 0.8081(3) 0.7281(3) 0.0597(5) 0.0551(19) Uani 1 1 d . . .
H43 H 0.8089 0.7521 0.0122 0.055 Uiso 1 1 calc R . .
C44 C 0.8461(3) 0.6968(3) 0.0683(5) 0.059(2) Uani 1 1 d . . .
H44 H 0.8722 0.6989 0.0258 0.059 Uiso 1 1 calc R . .
C45 C 0.8456(3) 0.6623(3) 0.1399(6) 0.0596(19) Uani 1 1 d . . .
H45 H 0.8720 0.6417 0.1474 0.060 Uiso 1 1 calc R . .
C46 C 0.8057(2) 0.6580(2) 0.2018(4) 0.0454(15) Uani 1 1 d . . .
H46 H 0.8053 0.6338 0.2488 0.045 Uiso 1 1 calc R . .
C47 C 0.6813(2) 0.73628(19) 0.2706(4) 0.0340(12) Uani 1 1 d . . .
C48 C 0.6335(3) 0.7394(3) 0.2418(7) 0.065(2) Uani 1 1 d . . .
H48 H 0.6182 0.7121 0.2165 0.065 Uiso 1 1 calc R . .
C49 C 0.6079(3) 0.7821(3) 0.2498(9) 0.088(3) Uani 1 1 d . . .
H49 H 0.5751 0.7828 0.2343 0.088 Uiso 1 1 calc R . .
C50 C 0.6310(3) 0.8245(3) 0.2812(7) 0.070(2) Uani 1 1 d . . .
H50 H 0.6150 0.8541 0.2800 0.070 Uiso 1 1 calc R . .
C51 C 0.6783(3) 0.8210(2) 0.3140(5) 0.0518(16) Uani 1 1 d . . .
H51 H 0.6930 0.8480 0.3417 0.052 Uiso 1 1 calc R . .
C52 C 0.7042(2) 0.7780(2) 0.3062(5) 0.0433(14) Uani 1 1 d . . .
H52 H 0.7366 0.7769 0.3246 0.043 Uiso 1 1 calc R . .
O2 O 0.7575(3) 0.5675(2) -0.2440(4) 0.095(2) Uani 1 1 d . . .
C53 C 0.7281(6) 0.5279(5) -0.2540(9) 0.150(6) Uani 1 1 d . . .
H53A H 0.7313 0.5075 -0.1979 0.150 Uiso 1 1 calc R . .
H53B H 0.7374 0.5101 -0.3110 0.150 Uiso 1 1 calc R . .
H53C H 0.6950 0.5383 -0.2603 0.150 Uiso 1 1 calc R . .

loop_
_atom_site_aniso_label
_atom_site_aniso_U_11
_atom_site_aniso_U_22
_atom_site_aniso_U_33
_atom_site_aniso_U_23
_atom_site_aniso_U_13
_atom_site_aniso_U_12
Cu 0.0312(4) 0.0334(4) 0.0279(3) 0.0003(3) 0.0007(3) -0.0054(3)
N1 0.039(3) 0.038(3) 0.028(2) -0.001(2) -0.001(2) -0.006(2)
N2 0.032(3) 0.036(3) 0.039(3) -0.007(2) 0.000(2) -0.004(2)
N3 0.049(3) 0.062(4) 0.036(3) 0.002(3) 0.005(2) -0.015(3)
O1 0.032(2) 0.035(2) 0.0320(19) -0.0017(16) -0.0030(16) -0.0062(17)
P1 0.0296(7) 0.0302(7) 0.0273(7) -0.0009(6) -0.0007(6) -0.0039(5)
P2 0.0331(8) 0.0323(7) 0.0271(7) 0.0031(6) -0.0025(6) -0.0083(6)
C1 0.041(3) 0.045(3) 0.031(3) 0.000(3) -0.003(3) -0.019(3)
C2 0.051(4) 0.055(4) 0.051(4) 0.009(3) 0.001(3) -0.003(3)
C3 0.054(4) 0.046(4) 0.063(5) 0.013(3) -0.007(4) -0.011(3)
C4 0.060(4) 0.070(5) 0.042(4) 0.019(3) -0.013(3) -0.026(4)
C5 0.065(5) 0.078(5) 0.035(3) 0.013(3) -0.006(3) -0.031(4)
C6 0.048(4) 0.060(4) 0.033(3) 0.003(3) -0.001(3) -0.027(3)
C7 0.035(3) 0.050(4) 0.030(3) -0.005(3) 0.002(2) -0.016(3)
C8 0.032(3) 0.045(4) 0.043(3) -0.009(3) 0.003(3) -0.006(3)
C9 0.047(4) 0.095(6) 0.056(5) -0.022(4) 0.008(3) 0.004(4)
C10 0.065(5) 0.072(5) 0.070(5) -0.006(4) 0.012(4) 0.025(4)
C11 0.048(4) 0.055(4) 0.067(5) -0.007(4) 0.012(3) 0.009(3)
C12 0.062(5) 0.073(5) 0.077(6) 0.002(4) 0.013(4) 0.031(4)
C13 0.074(5) 0.059(5) 0.096(7) 0.020(5) -0.011(5) 0.022(4)
C14 0.063(5) 0.063(5) 0.058(5) 0.014(4) 0.001(4) -0.007(4)
C15 0.043(4) 0.036(3) 0.053(4) 0.006(3) 0.002(3) 0.004(3)
C16 0.037(3) 0.032(3) 0.049(4) 0.004(3) -0.001(3) -0.003(2)
C17 0.036(3) 0.037(3) 0.031(3) 0.008(2) -0.006(2) -0.005(2)
C18 0.051(4) 0.040(3) 0.037(3) 0.009(3) -0.005(3) -0.006(3)
C19 0.067(5) 0.063(5) 0.046(4) 0.018(4) 0.000(4) -0.021(4)
C20 0.066(5) 0.039(4) 0.078(5) 0.013(4) -0.008(4) -0.002(3)
C21 0.056(4) 0.041(4) 0.075(5) -0.006(4) -0.004(4) 0.010(3)
C22 0.039(3) 0.040(3) 0.045(3) -0.001(3) 0.005(3) 0.002(3)
C23 0.032(3) 0.030(3) 0.028(3) -0.002(2) 0.003(2) -0.003(2)
C24 0.046(4) 0.057(4) 0.050(4) 0.011(3) -0.018(3) -0.019(3)
C25 0.048(4) 0.076(5) 0.048(4) -0.001(4) -0.003(3) -0.020(4)
C26 0.043(4) 0.055(4) 0.042(3) -0.006(3) -0.009(3) 0.007(3)
C27 0.098(7) 0.048(4) 0.088(6) 0.017(4) -0.053(5) -0.007(4)
C28 0.070(5) 0.054(5) 0.075(5) 0.020(4) -0.036(4) -0.028(4)
C29 0.040(3) 0.032(3) 0.030(3) 0.000(2) 0.002(2) -0.008(2)
C30 0.038(3) 0.053(4) 0.037(3) -0.008(3) -0.001(3) 0.007(3)
C31 0.042(4) 0.069(5) 0.057(4) -0.011(4) 0.004(3) 0.010(3)
C32 0.052(4) 0.058(4) 0.037(4) -0.011(3) 0.004(3) 0.010(3)
C33 0.045(4) 0.050(4) 0.028(3) -0.007(3) 0.002(3) -0.008(3)
C34 0.035(3) 0.035(3) 0.030(3) 0.004(2) 0.005(2) -0.001(2)
C35 0.033(3) 0.039(3) 0.032(3) -0.001(2) -0.006(2) 0.001(2)
C36 0.050(4) 0.054(4) 0.028(3) 0.005(3) -0.003(3) -0.007(3)
C37 0.054(4) 0.069(5) 0.029(3) -0.003(3) -0.012(3) 0.004(3)
C38 0.041(4) 0.050(4) 0.047(4) -0.003(3) -0.013(3) -0.005(3)
C39 0.036(3) 0.047(4) 0.041(3) -0.003(3) 0.003(3) -0.009(3)
C40 0.029(3) 0.035(3) 0.031(3) 0.003(2) -0.006(2) 0.001(2)
C41 0.033(3) 0.034(3) 0.027(3) -0.001(2) -0.002(2) -0.012(2)
C42 0.049(4) 0.044(4) 0.032(3) 0.000(3) -0.002(3) -0.014(3)
C43 0.067(5) 0.064(5) 0.035(4) 0.004(3) -0.002(3) -0.028(4)
C44 0.051(4) 0.082(5) 0.044(4) -0.010(4) 0.015(3) -0.026(4)
C45 0.045(4) 0.061(5) 0.072(5) -0.015(4) 0.012(4) -0.010(3)
C46 0.050(4) 0.046(4) 0.040(4) -0.002(3) 0.004(3) -0.014(3)
C47 0.040(3) 0.031(3) 0.031(3) 0.001(2) -0.001(2) -0.008(2)
C48 0.050(4) 0.041(4) 0.105(7) -0.003(4) -0.025(4) 0.000(3)
C49 0.054(5) 0.057(5) 0.153(9) -0.006(6) -0.032(6) 0.002(4)
C50 0.072(5) 0.041(4) 0.096(6) -0.008(4) 0.000(4) 0.007(4)
C51 0.067(4) 0.037(3) 0.051(4) -0.002(3) 0.003(4) -0.006(3)
C52 0.045(3) 0.039(3) 0.046(4) 0.002(3) -0.003(3) -0.003(3)
O2 0.145(6) 0.079(4) 0.061(4) -0.004(3) 0.022(4) -0.007(4)
C53 0.221(16) 0.145(12) 0.083(8) -0.027(8) -0.039(10) -0.070(11)

loop_
_atom_type_symbol
_atom_type_description
_atom_type_scat_dispersion_real
_atom_type_scat_dispersion_imag
_atom_type_scat_source
C C 0.0033 0.0016 'International Tables Vol C Tables 4.2.6.8 and 6.1.1.4'
H H 0.0000 0.0000 'International Tables Vol C Tables 4.2.6.8 and 6.1.1.4'
N N 0.0061 0.0033 'International Tables Vol C Tables 4.2.6.8 and 6.1.1.4'
O O 0.0106 0.0060 'International Tables Vol C Tables 4.2.6.8 and 6.1.1.4'
P P 0.1023 0.0942 'International Tables Vol C Tables 4.2.6.8 and 6.1.1.4'
Cu Cu 0.3201 1.2651 'International Tables Vol C Tables 4.2.6.8 and 6.1.1.4'

loop_
_geom_angle_atom_site_label_1
_geom_angle_atom_site_label_2
_geom_angle_atom_site_label_3
_geom_angle
_geom_angle_site_symmetry_1
_geom_angle_site_symmetry_3
_geom_angle_publ_flag
N1 Cu N2 81.0(2) . . ?
N1 Cu P1 124.01(14) . . ?
N2 Cu P1 120.36(14) . . ?
N1 Cu P2 104.65(13) . . ?
N2 Cu P2 103.02(13) . . ?
P1 Cu P2 117.08(6) . . ?
C7 N1 C1 104.2(5) . . ?
C7 N1 Cu 111.3(4) . . ?
C1 N1 Cu 144.5(4) . . ?
C8 N2 C16 119.1(5) . . ?
C8 N2 Cu 111.9(4) . . ?
C16 N2 Cu 128.6(4) . . ?
C7 N3 C6 102.5(5) . . ?
C34 O1 C35 117.9(4) . . ?
C29 P1 C23 103.7(2) . . ?
C29 P1 C17 104.1(3) . . ?
C23 P1 C17 102.8(2) . . ?
C29 P1 Cu 112.58(18) . . ?
C23 P1 Cu 113.30(17) . . ?
C17 P1 Cu 118.77(19) . . ?
C41 P2 C47 105.2(2) . . ?
C41 P2 C40 103.2(2) . . ?
C47 P2 C40 104.3(3) . . ?
C41 P2 Cu 106.22(17) . . ?
C47 P2 Cu 116.07(19) . . ?
C40 P2 Cu 120.24(19) . . ?
C2 C1 C6 121.1(6) . . ?
C2 C1 N1 132.3(6) . . ?
C6 C1 N1 106.7(6) . . ?
C3 C2 C1 116.8(7) . . ?
C4 C3 C2 123.0(7) . . ?
C3 C4 C5 121.7(7) . . ?
C4 C5 C6 116.5(7) . . ?
C5 C6 C1 120.9(7) . . ?
C5 C6 N3 129.0(7) . . ?
C1 C6 N3 110.0(6) . . ?
N1 C7 N3 116.6(6) . . ?
N1 C7 C8 119.3(5) . . ?
N3 C7 C8 124.1(6) . . ?
N2 C8 C9 122.2(6) . . ?
N2 C8 C7 116.3(5) . . ?
C9 C8 C7 121.4(6) . . ?
C10 C9 C8 118.5(7) . . ?
C9 C10 C11 121.5(7) . . ?
C10 C11 C16 117.1(7) . . ?
C10 C11 C12 124.0(7) . . ?
C16 C11 C12 118.8(7) . . ?
C13 C12 C11 121.6(7) . . ?
C12 C13 C14 119.3(7) . . ?
C15 C14 C13 119.9(7) . . ?
C14 C15 C16 120.8(6) . . ?
N2 C16 C15 118.8(5) . . ?
N2 C16 C11 121.5(6) . . ?
C15 C16 C11 119.6(6) . . ?
C22 C17 C18 120.6(5) . . ?
C22 C17 P1 117.4(4) . . ?
C18 C17 P1 121.7(5) . . ?
C17 C18 C19 119.1(6) . . ?
C20 C19 C18 120.4(7) . . ?
C19 C20 C21 119.4(6) . . ?
C22 C21 C20 120.6(6) . . ?
C17 C22 C21 119.9(6) . . ?
C24 C23 C28 117.3(6) . . ?
C24 C23 P1 124.9(4) . . ?
C28 C23 P1 117.4(4) . . ?
C23 C24 C25 121.7(6) . . ?
C26 C25 C24 120.0(6) . . ?
C27 C26 C25 118.3(6) . . ?
C26 C27 C28 120.8(7) . . ?
C27 C28 C23 121.7(7) . . ?
C34 C29 C30 116.6(5) . . ?
C34 C29 P1 120.0(4) . . ?
C30 C29 P1 123.2(4) . . ?
C31 C30 C29 121.1(6) . . ?
C30 C31 C32 120.3(6) . . ?
C31 C32 C33 119.8(6) . . ?
C34 C33 C32 118.9(6) . . ?
C33 C34 C29 123.0(5) . . ?
C33 C34 O1 121.8(5) . . ?
C29 C34 O1 115.1(5) . . ?
C36 C35 C40 122.2(5) . . ?
C36 C35 O1 118.3(5) . . ?
C40 C35 O1 119.3(5) . . ?
C35 C36 C37 118.3(6) . . ?
C38 C37 C36 121.2(6) . . ?
C37 C38 C39 118.9(6) . . ?
C40 C39 C38 121.8(6) . . ?
C39 C40 C35 117.6(5) . . ?
C39 C40 P2 122.4(4) . . ?
C35 C40 P2 119.9(4) . . ?
C46 C41 C42 118.7(5) . . ?
C46 C41 P2 119.7(4) . . ?
C42 C41 P2 120.7(5) . . ?
C41 C42 C43 119.7(6) . . ?
C44 C43 C42 120.9(7) . . ?
C43 C44 C45 119.6(7) . . ?
C44 C45 C46 120.4(7) . . ?
C41 C46 C45 120.5(6) . . ?
C48 C47 C52 118.7(6) . . ?
C48 C47 P2 118.4(5) . . ?
C52 C47 P2 122.9(5) . . ?
C49 C48 C47 121.2(7) . . ?
C48 C49 C50 120.4(8) . . ?
C51 C50 C49 118.2(7) . . ?
C50 C51 C52 121.2(6) . . ?
C51 C52 C47 119.9(6) . . ?

loop_
_geom_bond_atom_site_label_1
_geom_bond_atom_site_label_2
_geom_bond_distance
_geom_bond_site_symmetry_2
_geom_bond_publ_flag
Cu N1 2.048(5) . ?
Cu N2 2.086(5) . ?
Cu P1 2.2223(15) . ?
Cu P2 2.2741(15) . ?
N1 C7 1.344(8) . ?
N1 C1 1.424(8) . ?
N2 C8 1.338(8) . ?
N2 C16 1.382(7) . ?
N3 C7 1.359(7) . ?
N3 C6 1.410(9) . ?
O1 C34 1.397(7) . ?
O1 C35 1.411(7) . ?
P1 C29 1.833(6) . ?
P1 C23 1.838(5) . ?
P1 C17 1.851(6) . ?
P2 C41 1.815(5) . ?
P2 C47 1.824(6) . ?
P2 C40 1.838(5) . ?
C1 C2 1.374(9) . ?
C1 C6 1.409(9) . ?
C2 C3 1.370(10) . ?
C3 C4 1.357(11) . ?
C4 C5 1.385(11) . ?
C5 C6 1.388(9) . ?
C7 C8 1.434(9) . ?
C8 C9 1.420(9) . ?
C9 C10 1.355(11) . ?
C10 C11 1.410(11) . ?
C11 C16 1.413(9) . ?
C11 C12 1.417(11) . ?
C12 C13 1.330(12) . ?
C13 C14 1.454(11) . ?
C14 C15 1.359(9) . ?
C15 C16 1.391(9) . ?
C17 C22 1.364(8) . ?
C17 C18 1.384(8) . ?
C18 C19 1.406(9) . ?
C19 C20 1.361(11) . ?
C20 C21 1.392(11) . ?
C21 C22 1.380(9) . ?
C23 C24 1.337(8) . ?
C23 C28 1.376(9) . ?
C24 C25 1.405(9) . ?
C25 C26 1.364(10) . ?
C26 C27 1.360(10) . ?
C27 C28 1.368(10) . ?
C29 C34 1.381(8) . ?
C29 C30 1.404(8) . ?
C30 C31 1.371(9) . ?
C31 C32 1.382(10) . ?
C32 C33 1.383(9) . ?
C33 C34 1.374(8) . ?
C35 C36 1.384(8) . ?
C35 C40 1.390(8) . ?
C36 C37 1.384(9) . ?
C37 C38 1.371(9) . ?
C38 C39 1.395(9) . ?
C39 C40 1.373(8) . ?
C41 C46 1.383(9) . ?
C41 C42 1.391(8) . ?
C42 C43 1.401(9) . ?
C43 C44 1.363(11) . ?
C44 C45 1.370(11) . ?
C45 C46 1.396(9) . ?
C47 C48 1.382(9) . ?
C47 C52 1.400(8) . ?
C48 C49 1.379(10) . ?
C49 C50 1.399(11) . ?
C50 C51 1.384(11) . ?
C51 C52 1.390(9) . ?
O2 C53 1.368(13) . ?
